data_1540611
loop_
_publ_author_name
'Fu, Xiangyu'
'Zhao, Dahui'

_publ_section_title
;
 Cyclo-oligomerization of 6,12-Diethynyl Indeno[1,2-b]fluorenes via
 Diradical Intermediates.
;
_journal_issue 22
_journal_name_full 'Organic letters'
_journal_page_first 5694
_journal_page_last 5697
_journal_paper_doi 10.1021/acs.orglett.5b03000
_journal_volume 17
_journal_year 2015
_chemical_formula_moiety 'C60 H56 Si4'
_chemical_formula_sum 'C60 H56 Si4'
_chemical_formula_weight 889.40
_chemical_name_systematic
;
 ?
;
_space_group_crystal_system orthorhombic
_space_group_IT_number 61
_space_group_name_Hall '-P 2ac 2ab'
_space_group_name_H-M_alt 'P b c a'
_symmetry_space_group_name_Hall '-P 2ac 2ab'
_symmetry_space_group_name_H-M 'P b c a'
_atom_sites_solution_hydrogens geom
_audit_creation_date 2014-05-28
_audit_creation_method
;
Olex2 1.2
(compiled 2013.12.10 svn.r2850 for OlexSys, GUI svn.r4736)
;
_cell_angle_alpha 90
_cell_angle_beta 90
_cell_angle_gamma 90
_cell_formula_units_Z 8
_cell_length_a 16.685(4)
_cell_length_b 16.536(4)
_cell_length_c 37.285(8)
_cell_measurement_reflns_used 25099
_cell_measurement_temperature 173.1500
_cell_measurement_theta_max 27.4854
_cell_measurement_theta_min 1.2314
_cell_volume 10287(4)
_computing_cell_refinement 'CrystalClear (Rigaku Inc., 2007)'
_computing_data_collection 'CrystalClear (Rigaku Inc., 2007)'
_computing_data_reduction 'CrystalClear (Rigaku Inc., 2007)'
_computing_molecular_graphics 'Olex2 (Dolomanov et al., 2009)'
_computing_publication_material 'Olex2 (Dolomanov et al., 2009)'
_computing_structure_refinement 'SHELXL (Sheldrick, 2013)'
_computing_structure_solution
;
'SHELXS (Sheldrick, 2013)'
;
_diffrn_ambient_temperature 173.1500
_diffrn_detector_area_resol_mean 28.5714
_diffrn_measured_fraction_theta_full 0.998
_diffrn_measured_fraction_theta_max 0.997
_diffrn_measurement_device
;
Saturn724 (2x2 bin mode)
;
_diffrn_measurement_device_details
;
AFC10: Fixed Chi 2 circle
;
_diffrn_measurement_device_type 'Saturn724+ CCD'
_diffrn_measurement_method '\w scans at fixed \c = 45\%'
_diffrn_orient_matrix_type d*Trek
_diffrn_orient_matrix_UB_11 0.0493
_diffrn_orient_matrix_UB_12 0.0086
_diffrn_orient_matrix_UB_13 0.0340
_diffrn_orient_matrix_UB_21 -0.0286
_diffrn_orient_matrix_UB_22 0.0428
_diffrn_orient_matrix_UB_23 0.0307
_diffrn_orient_matrix_UB_31 -0.0088
_diffrn_orient_matrix_UB_32 -0.0184
_diffrn_orient_matrix_UB_33 0.0174
_diffrn_radiation_detector CCD
_diffrn_radiation_monochromator 'Graphite Monochromator'
_diffrn_radiation_type MoK\a
_diffrn_radiation_wavelength 0.71073
_diffrn_reflns_av_R_equivalents 0.0517
_diffrn_reflns_av_unetI/netI 0.0395
_diffrn_reflns_laue_measured_fraction_full 0.998
_diffrn_reflns_laue_measured_fraction_max 0.997
_diffrn_reflns_limit_h_max 20
_diffrn_reflns_limit_h_min -21
_diffrn_reflns_limit_k_max 21
_diffrn_reflns_limit_k_min -21
_diffrn_reflns_limit_l_max 47
_diffrn_reflns_limit_l_min -48
_diffrn_reflns_number 58417
_diffrn_reflns_point_group_measured_fraction_full 0.998
_diffrn_reflns_point_group_measured_fraction_max 0.997
_diffrn_reflns_theta_full 26.000
_diffrn_reflns_theta_max 27.505
_diffrn_reflns_theta_min 1.092
_diffrn_source 'Sealed Tube'
_diffrn_source_current 30.0000
_diffrn_source_power 1.5000
_diffrn_source_voltage 50.0000
_exptl_absorpt_coefficient_mu 0.153
_exptl_absorpt_correction_T_max 1.0000
_exptl_absorpt_correction_T_min 0.6942
_exptl_absorpt_correction_type multi-scan
_exptl_absorpt_process_details 'CrystalClear (Rigaku Inc., 2007)'
_exptl_crystal_colour orange
_exptl_crystal_colour_primary orange
_exptl_crystal_density_diffrn 1.149
_exptl_crystal_description block
_exptl_crystal_F_000 3776
_exptl_crystal_size_max 0.47
_exptl_crystal_size_mid 0.46
_exptl_crystal_size_min 0.32
_refine_diff_density_max 0.273
_refine_diff_density_min -0.280
_refine_diff_density_rms 0.060
_refine_ls_extinction_method none
_refine_ls_goodness_of_fit_ref 1.320
_refine_ls_hydrogen_treatment constr
_refine_ls_matrix_type full
_refine_ls_number_parameters 589
_refine_ls_number_reflns 11788
_refine_ls_number_restraints 0
_refine_ls_restrained_S_all 1.320
_refine_ls_R_factor_all 0.0923
_refine_ls_R_factor_gt 0.0829
_refine_ls_shift/su_max 0.002
_refine_ls_shift/su_mean 0.000
_refine_ls_structure_factor_coef Fsqd
_refine_ls_weighting_details 'w=1/[\s^2^(Fo^2^)+(0.0503P)^2^+9.5649P] where P=(Fo^2^+2Fc^2^)/3'
_refine_ls_weighting_scheme calc
_refine_ls_wR_factor_gt 0.1789
_refine_ls_wR_factor_ref 0.1845
_reflns_Friedel_coverage 0.000
_reflns_number_gt 10879
_reflns_number_total 11788
_reflns_threshold_expression 'I > 2\s(I)'
_cod_data_source_file ol5b03000_si_002.cif
_cod_data_source_block a
_cod_database_code 1540611
_shelxl_version_number 2013-4
_shelx_space_group_comment
;
The symmetry employed for this shelxl refinement is uniquely defined
by the following loop, which should always be used as a source of
symmetry information in preference to the above space-group names.
They are only intended as comments.
;
_diffrn_number_total 12814
_olex2_refinement_description
;
1. Fixed Uiso
 At 1.2 times of:
  All C(H) groups
 At 1.5 times of:
  All C(H,H,H) groups
2.a Aromatic/amide H refined with riding coordinates:
 C6(H6), C7(H7), C8(H8), C9(H9), C12(H12), C16(H16), C17(H17), C18(H18),
 C19(H19), C22(H22), C30(H30), C31(H31), C32(H32), C33(H33), C36(H36), C40(H40),
  C41(H41), C42(H42), C43(H43), C46(H46)
2.b Idealised Me refined as rotating group:
 C49(H49A,H49B,H49C), C50(H50A,H50B,H50C), C51(H51A,H51B,H51C), C52(H52A,H52B,
 H52C), C53(H53A,H53B,H53C), C54(H54A,H54B,H54C), C55(H55A,H55B,H55C), C56(H56A,
 H56B,H56C), C57(H57A,H57B,H57C), C58(H58A,H58B,H58C), C59(H59A,H59B,H59C),
 C60(H60A,H60B,H60C)
;

loop_
_space_group_symop_operation_xyz
'x, y, z'
'-x+1/2, -y, z+1/2'
'-x, y+1/2, -z+1/2'
'x+1/2, -y+1/2, -z'
'-x, -y, -z'
'x-1/2, y, -z-1/2'
'x, -y-1/2, z-1/2'
'-x-1/2, y-1/2, z'

loop_
_atom_site_label
_atom_site_type_symbol
_atom_site_fract_x
_atom_site_fract_y
_atom_site_fract_z
_atom_site_U_iso_or_equiv
_atom_site_adp_type
_atom_site_occupancy
_atom_site_site_symmetry_order
_atom_site_calc_flag
_atom_site_refinement_flags_posn
Si1 Si 0.37051(5) 0.80951(5) 0.79416(2) 0.03191(19) Uani 1 1 d .
Si2 Si 0.56875(5) 0.67643(5) 0.78621(2) 0.03351(19) Uani 1 1 d .
Si3 Si 0.39999(6) 0.83405(5) 0.46344(2) 0.0386(2) Uani 1 1 d .
Si4 Si 0.53964(5) 0.63650(5) 0.45745(2) 0.03045(18) Uani 1 1 d .
C1 C 0.43340(17) 0.77540(17) 0.75486(7) 0.0290(6) Uani 1 1 d .
C2 C 0.48374(17) 0.69766(17) 0.75416(7) 0.0294(6) Uani 1 1 d .
C3 C 0.47531(18) 0.65211(17) 0.72597(7) 0.0318(6) Uani 1 1 d .
C4 C 0.46714(18) 0.61423(17) 0.69482(7) 0.0321(6) Uani 1 1 d .
C5 C 0.40797(18) 0.55217(17) 0.68469(7) 0.0326(6) Uani 1 1 d .
C6 C 0.3500(2) 0.51204(19) 0.70452(8) 0.0393(7) Uani 1 1 d .
H6 H 0.3450 0.5213 0.7290 0.047 Uiso 1 1 calc R
C7 C 0.2996(2) 0.45772(19) 0.68725(9) 0.0419(7) Uani 1 1 d .
H7 H 0.2609 0.4301 0.7004 0.050 Uiso 1 1 calc R
C8 C 0.3063(2) 0.44410(19) 0.65050(9) 0.0417(7) Uani 1 1 d .
H8 H 0.2725 0.4070 0.6394 0.050 Uiso 1 1 calc R
C9 C 0.36254(19) 0.48508(18) 0.63029(8) 0.0374(7) Uani 1 1 d .
H9 H 0.3663 0.4762 0.6057 0.045 Uiso 1 1 calc R
C10 C 0.41333(18) 0.53965(17) 0.64715(7) 0.0318(6) Uani 1 1 d .
C11 C 0.47436(17) 0.59401(16) 0.63267(7) 0.0291(6) Uani 1 1 d .
C12 C 0.49491(18) 0.61190(17) 0.59735(7) 0.0314(6) Uani 1 1 d .
H12 H 0.4711 0.5848 0.5783 0.038 Uiso 1 1 calc R
C13 C 0.55168(17) 0.67113(17) 0.59154(7) 0.0299(6) Uani 1 1 d .
C14 C 0.57635(18) 0.71092(18) 0.55766(7) 0.0317(6) Uani 1 1 d .
C15 C 0.63582(18) 0.77283(18) 0.56774(8) 0.0337(6) Uani 1 1 d .
C16 C 0.67834(19) 0.8268(2) 0.54640(8) 0.0412(7) Uani 1 1 d .
H16 H 0.6725 0.8264 0.5216 0.049 Uiso 1 1 calc R
C17 C 0.7297(2) 0.8811(2) 0.56289(9) 0.0462(8) Uani 1 1 d .
H17 H 0.7587 0.9176 0.5490 0.055 Uiso 1 1 calc R
C18 C 0.73810(19) 0.8816(2) 0.60012(9) 0.0424(7) Uani 1 1 d .
H18 H 0.7730 0.9183 0.6108 0.051 Uiso 1 1 calc R
C19 C 0.69527(19) 0.82823(19) 0.62153(8) 0.0380(7) Uani 1 1 d .
H19 H 0.7010 0.8293 0.6463 0.046 Uiso 1 1 calc R
C20 C 0.64383(17) 0.77320(18) 0.60540(8) 0.0326(6) Uani 1 1 d .
C21 C 0.58982(17) 0.71174(17) 0.62035(7) 0.0299(6) Uani 1 1 d .
C22 C 0.56847(17) 0.69489(17) 0.65578(7) 0.0316(6) Uani 1 1 d .
H22 H 0.5930 0.7214 0.6749 0.038 Uiso 1 1 calc R
C23 C 0.50948(17) 0.63740(17) 0.66156(7) 0.0301(6) Uani 1 1 d .
C24 C 0.54212(18) 0.70256(18) 0.52597(7) 0.0315(6) Uani 1 1 d .
C25 C 0.50119(17) 0.70022(17) 0.49616(7) 0.0301(6) Uani 1 1 d .
C26 C 0.42422(18) 0.75019(18) 0.49608(7) 0.0315(6) Uani 1 1 d .
C27 C 0.38032(18) 0.74318(19) 0.52492(7) 0.0346(6) Uani 1 1 d .
C28 C 0.34411(18) 0.73514(19) 0.55627(7) 0.0354(7) Uani 1 1 d .
C29 C 0.28552(17) 0.67279(19) 0.56697(7) 0.0348(6) Uani 1 1 d .
C30 C 0.2478(2) 0.6133(2) 0.54727(8) 0.0424(7) Uani 1 1 d .
H30 H 0.2572 0.6083 0.5228 0.051 Uiso 1 1 calc R
C31 C 0.1954(2) 0.5609(2) 0.56464(9) 0.0455(8) Uani 1 1 d .
H31 H 0.1685 0.5215 0.5515 0.055 Uiso 1 1 calc R
C32 C 0.1829(2) 0.5667(2) 0.60130(9) 0.0465(8) Uani 1 1 d .
H32 H 0.1477 0.5312 0.6125 0.056 Uiso 1 1 calc R
C33 C 0.22257(19) 0.6253(2) 0.62144(8) 0.0399(7) Uani 1 1 d .
H33 H 0.2146 0.6286 0.6461 0.048 Uiso 1 1 calc R
C34 C 0.27370(17) 0.67839(19) 0.60446(7) 0.0336(6) Uani 1 1 d .
C35 C 0.32508(17) 0.74314(18) 0.61847(7) 0.0318(6) Uani 1 1 d .
C36 C 0.34266(17) 0.76522(17) 0.65376(7) 0.0313(6) Uani 1 1 d .
H36 H 0.3165 0.7410 0.6730 0.038 Uiso 1 1 calc R
C37 C 0.40000(18) 0.82401(17) 0.65920(7) 0.0317(6) Uani 1 1 d .
C38 C 0.44020(18) 0.84945(17) 0.69269(7) 0.0314(6) Uani 1 1 d .
C39 C 0.50259(18) 0.90820(17) 0.68221(8) 0.0333(6) Uani 1 1 d .
C40 C 0.5590(2) 0.94840(19) 0.70279(8) 0.0410(7) Uani 1 1 d .
H40 H 0.5597 0.9426 0.7276 0.049 Uiso 1 1 calc R
C41 C 0.6144(2) 0.99750(19) 0.68559(9) 0.0450(8) Uani 1 1 d .
H41 H 0.6526 1.0251 0.6990 0.054 Uiso 1 1 calc R
C42 C 0.6135(2) 1.00591(19) 0.64856(9) 0.0453(8) Uani 1 1 d .
H42 H 0.6513 1.0388 0.6375 0.054 Uiso 1 1 calc R
C43 C 0.5568(2) 0.96574(19) 0.62774(8) 0.0413(7) Uani 1 1 d .
H43 H 0.5563 0.9720 0.6030 0.050 Uiso 1 1 calc R
C44 C 0.50102(18) 0.91616(17) 0.64454(7) 0.0331(6) Uani 1 1 d .
C45 C 0.43912(18) 0.86249(17) 0.63006(7) 0.0323(6) Uani 1 1 d .
C46 C 0.42206(18) 0.84007(18) 0.59486(7) 0.0343(6) Uani 1 1 d .
H46 H 0.4473 0.8651 0.5756 0.041 Uiso 1 1 calc R
C47 C 0.36627(18) 0.77936(18) 0.58956(7) 0.0325(6) Uani 1 1 d .
C48 C 0.43311(18) 0.81587(17) 0.72479(7) 0.0326(6) Uani 1 1 d .
C49 C 0.2966(2) 0.8846(2) 0.77779(9) 0.0456(8) Uani 1 1 d .
H49A H 0.3243 0.9302 0.7678 0.068 Uiso 1 1 calc GR
H49B H 0.2637 0.9023 0.7974 0.068 Uiso 1 1 calc GR
H49C H 0.2634 0.8602 0.7597 0.068 Uiso 1 1 calc GR
C50 C 0.3193(2) 0.7182(2) 0.81167(10) 0.0500(9) Uani 1 1 d .
H50A H 0.2801 0.7002 0.7946 0.075 Uiso 1 1 calc GR
H50B H 0.2933 0.7309 0.8339 0.075 Uiso 1 1 calc GR
H50C H 0.3580 0.6761 0.8155 0.075 Uiso 1 1 calc GR
C51 C 0.4340(2) 0.8599(3) 0.82836(10) 0.0619(11) Uani 1 1 d .
H51A H 0.4749 0.8232 0.8363 0.093 Uiso 1 1 calc GR
H51B H 0.4014 0.8755 0.8484 0.093 Uiso 1 1 calc GR
H51C H 0.4585 0.9070 0.8181 0.093 Uiso 1 1 calc GR
C52 C 0.6338(2) 0.7666(2) 0.78336(13) 0.0656(11) Uani 1 1 d .
H52A H 0.6526 0.7729 0.7592 0.098 Uiso 1 1 calc GR
H52B H 0.6788 0.7600 0.7992 0.098 Uiso 1 1 calc GR
H52C H 0.6039 0.8136 0.7903 0.098 Uiso 1 1 calc GR
C53 C 0.5342(2) 0.6579(3) 0.83281(8) 0.0513(9) Uani 1 1 d .
H53A H 0.4847 0.6860 0.8368 0.077 Uiso 1 1 calc GR
H53B H 0.5739 0.6770 0.8494 0.077 Uiso 1 1 calc GR
H53C H 0.5261 0.6009 0.8363 0.077 Uiso 1 1 calc GR
C54 C 0.6229(2) 0.5864(2) 0.76907(11) 0.0549(9) Uani 1 1 d .
H54A H 0.5885 0.5400 0.7703 0.082 Uiso 1 1 calc GR
H54B H 0.6698 0.5772 0.7834 0.082 Uiso 1 1 calc GR
H54C H 0.6385 0.5955 0.7446 0.082 Uiso 1 1 calc GR
C55 C 0.6043(2) 0.5567(2) 0.47719(9) 0.0455(8) Uani 1 1 d .
H55A H 0.6417 0.5808 0.4936 0.068 Uiso 1 1 calc GR
H55B H 0.6330 0.5295 0.4584 0.068 Uiso 1 1 calc GR
H55C H 0.5715 0.5183 0.4898 0.068 Uiso 1 1 calc GR
C56 C 0.45312(19) 0.59043(19) 0.43379(8) 0.0389(7) Uani 1 1 d .
H56A H 0.4278 0.5516 0.4492 0.058 Uiso 1 1 calc GR
H56B H 0.4715 0.5640 0.4124 0.058 Uiso 1 1 calc GR
H56C H 0.4153 0.6319 0.4275 0.058 Uiso 1 1 calc GR
C57 C 0.5995(2) 0.7021(2) 0.42713(10) 0.0543(9) Uani 1 1 d .
H57A H 0.5691 0.7496 0.4212 0.081 Uiso 1 1 calc GR
H57B H 0.6120 0.6730 0.4056 0.081 Uiso 1 1 calc GR
H57C H 0.6482 0.7177 0.4389 0.081 Uiso 1 1 calc GR
C58 C 0.3836(3) 0.7995(2) 0.41658(9) 0.0547(10) Uani 1 1 d .
H58A H 0.4314 0.7737 0.4079 0.082 Uiso 1 1 calc GR
H58B H 0.3712 0.8452 0.4017 0.082 Uiso 1 1 calc GR
H58C H 0.3399 0.7618 0.4160 0.082 Uiso 1 1 calc GR
C59 C 0.4860(3) 0.9047(2) 0.46621(13) 0.0713(12) Uani 1 1 d .
H59A H 0.4998 0.9133 0.4909 0.107 Uiso 1 1 calc GR
H59B H 0.4716 0.9553 0.4554 0.107 Uiso 1 1 calc GR
H59C H 0.5311 0.8820 0.4538 0.107 Uiso 1 1 calc GR
C60 C 0.3066(3) 0.8831(3) 0.47922(12) 0.0680(12) Uani 1 1 d .
H60A H 0.2638 0.8443 0.4793 0.102 Uiso 1 1 calc GR
H60B H 0.2932 0.9271 0.4635 0.102 Uiso 1 1 calc GR
H60C H 0.3144 0.9034 0.5031 0.102 Uiso 1 1 calc GR

loop_
_atom_site_aniso_label
_atom_site_aniso_U_11
_atom_site_aniso_U_22
_atom_site_aniso_U_33
_atom_site_aniso_U_23
_atom_site_aniso_U_13
_atom_site_aniso_U_12
Si1 0.0392(4) 0.0351(4) 0.0215(4) -0.0001(3) 0.0028(3) 0.0045(3)
Si2 0.0310(4) 0.0377(4) 0.0318(4) 0.0024(3) -0.0028(3) -0.0008(3)
Si3 0.0514(5) 0.0350(4) 0.0296(4) 0.0001(3) -0.0032(4) 0.0033(4)
Si4 0.0332(4) 0.0363(4) 0.0218(3) -0.0031(3) 0.0015(3) -0.0010(3)
C1 0.0310(14) 0.0341(14) 0.0220(12) -0.0006(11) -0.0012(10) -0.0031(11)
C2 0.0331(15) 0.0342(14) 0.0208(12) 0.0021(11) 0.0022(10) 0.0004(12)
C3 0.0372(16) 0.0337(14) 0.0246(13) 0.0024(11) 0.0014(11) 0.0062(12)
C4 0.0401(16) 0.0342(14) 0.0219(13) -0.0007(11) -0.0008(11) 0.0089(12)
C5 0.0386(16) 0.0341(14) 0.0251(13) 0.0016(11) 0.0003(11) 0.0094(12)
C6 0.0497(19) 0.0417(16) 0.0265(14) 0.0021(13) 0.0059(13) 0.0065(14)
C7 0.0489(19) 0.0378(16) 0.0391(17) 0.0058(14) 0.0065(14) 0.0035(14)
C8 0.0478(19) 0.0366(16) 0.0408(17) 0.0012(13) 0.0020(14) -0.0019(14)
C9 0.0465(18) 0.0354(15) 0.0302(14) -0.0015(12) 0.0007(13) 0.0013(13)
C10 0.0391(16) 0.0314(14) 0.0248(13) -0.0001(11) 0.0025(11) 0.0077(12)
C11 0.0361(15) 0.0288(13) 0.0223(12) -0.0028(10) 0.0001(11) 0.0076(11)
C12 0.0384(16) 0.0345(14) 0.0211(12) -0.0035(11) 0.0001(11) 0.0042(12)
C13 0.0344(15) 0.0348(14) 0.0205(12) -0.0033(11) -0.0002(11) 0.0067(12)
C14 0.0357(15) 0.0359(14) 0.0234(13) -0.0020(11) -0.0018(11) 0.0038(12)
C15 0.0344(15) 0.0401(16) 0.0267(14) -0.0017(12) -0.0015(11) 0.0016(12)
C16 0.0412(18) 0.0520(19) 0.0304(15) 0.0025(14) -0.0019(13) -0.0034(15)
C17 0.0425(19) 0.052(2) 0.0442(18) 0.0042(15) 0.0019(14) -0.0046(15)
C18 0.0363(17) 0.0467(18) 0.0441(17) -0.0076(15) -0.0051(14) -0.0032(14)
C19 0.0378(16) 0.0430(17) 0.0332(15) -0.0048(13) -0.0058(12) 0.0056(13)
C20 0.0346(15) 0.0348(14) 0.0284(14) -0.0027(12) -0.0031(12) 0.0046(12)
C21 0.0305(14) 0.0343(14) 0.0249(13) -0.0016(11) -0.0020(11) 0.0048(11)
C22 0.0371(15) 0.0359(15) 0.0216(13) -0.0057(11) -0.0043(11) 0.0077(12)
C23 0.0345(15) 0.0357(14) 0.0202(12) -0.0018(11) -0.0001(11) 0.0108(12)
C24 0.0348(15) 0.0358(15) 0.0240(13) 0.0016(11) 0.0036(11) 0.0023(12)
C25 0.0349(15) 0.0345(14) 0.0210(12) -0.0004(11) 0.0031(11) -0.0037(12)
C26 0.0373(15) 0.0359(14) 0.0214(13) -0.0051(11) -0.0034(11) 0.0021(12)
C27 0.0371(16) 0.0421(16) 0.0247(13) -0.0028(12) -0.0035(11) 0.0072(13)
C28 0.0364(16) 0.0466(17) 0.0232(13) 0.0001(12) 0.0013(11) 0.0128(13)
C29 0.0322(15) 0.0468(17) 0.0253(13) 0.0007(12) 0.0002(11) 0.0130(13)
C30 0.0422(18) 0.0535(19) 0.0314(15) -0.0061(14) -0.0019(13) 0.0148(15)
C31 0.0385(18) 0.053(2) 0.0450(18) -0.0108(16) -0.0051(14) 0.0039(15)
C32 0.0389(18) 0.052(2) 0.0487(19) 0.0007(16) 0.0045(15) 0.0027(15)
C33 0.0379(17) 0.0518(19) 0.0299(15) 0.0006(13) 0.0033(12) 0.0052(14)
C34 0.0323(15) 0.0436(16) 0.0250(13) -0.0020(12) 0.0010(11) 0.0125(13)
C35 0.0315(14) 0.0382(15) 0.0257(13) 0.0009(11) 0.0032(11) 0.0124(12)
C36 0.0334(15) 0.0396(15) 0.0207(12) 0.0048(11) 0.0050(11) 0.0114(12)
C37 0.0373(15) 0.0366(15) 0.0212(12) 0.0021(11) 0.0021(11) 0.0133(12)
C38 0.0396(16) 0.0320(14) 0.0225(13) 0.0013(11) 0.0022(11) 0.0080(12)
C39 0.0393(16) 0.0322(14) 0.0284(14) 0.0040(11) 0.0014(12) 0.0089(12)
C40 0.055(2) 0.0360(15) 0.0322(15) 0.0022(13) -0.0058(14) 0.0061(14)
C41 0.052(2) 0.0352(16) 0.0480(19) 0.0035(14) -0.0064(15) 0.0001(14)
C42 0.055(2) 0.0351(16) 0.0456(19) 0.0071(14) 0.0065(15) 0.0012(15)
C43 0.056(2) 0.0358(16) 0.0322(15) 0.0059(13) 0.0042(14) 0.0052(14)
C44 0.0426(17) 0.0304(14) 0.0261(13) 0.0026(11) 0.0019(12) 0.0092(12)
C45 0.0390(16) 0.0329(14) 0.0249(13) 0.0039(11) 0.0022(11) 0.0114(12)
C46 0.0418(17) 0.0392(15) 0.0218(13) 0.0057(11) 0.0050(11) 0.0115(13)
C47 0.0357(15) 0.0407(15) 0.0211(13) 0.0016(11) 0.0023(11) 0.0132(13)
C48 0.0385(16) 0.0347(14) 0.0246(13) -0.0029(11) 0.0006(11) 0.0059(12)
C49 0.050(2) 0.0464(18) 0.0406(18) 0.0069(15) 0.0060(15) 0.0086(15)
C50 0.054(2) 0.0452(18) 0.051(2) 0.0128(16) 0.0146(17) 0.0098(16)
C51 0.065(3) 0.080(3) 0.0400(19) -0.0261(19) -0.0081(17) 0.009(2)
C52 0.051(2) 0.057(2) 0.088(3) 0.008(2) -0.015(2) -0.0177(19)
C53 0.0449(19) 0.076(3) 0.0330(16) 0.0080(17) -0.0084(14) 0.0048(18)
C54 0.047(2) 0.056(2) 0.062(2) -0.0012(18) -0.0032(17) 0.0164(17)
C55 0.0434(18) 0.058(2) 0.0354(16) -0.0068(15) -0.0043(14) 0.0132(16)
C56 0.0462(18) 0.0396(16) 0.0311(15) -0.0029(13) -0.0046(13) 0.0030(14)
C57 0.065(2) 0.051(2) 0.047(2) -0.0063(16) 0.0231(18) -0.0110(18)
C58 0.084(3) 0.050(2) 0.0306(16) 0.0088(15) -0.0080(17) 0.0017(19)
C59 0.085(3) 0.050(2) 0.079(3) 0.005(2) -0.011(2) -0.022(2)
C60 0.076(3) 0.063(3) 0.065(3) 0.000(2) 0.000(2) 0.033(2)

loop_
_atom_type_symbol
_atom_type_description
_atom_type_scat_dispersion_real
_atom_type_scat_dispersion_imag
_atom_type_scat_source
C C 0.0033 0.0016 'International Tables Vol C Tables 4.2.6.8 and 6.1.1.4'
H H 0.0000 0.0000 'International Tables Vol C Tables 4.2.6.8 and 6.1.1.4'
Si Si 0.0817 0.0704 'International Tables Vol C Tables 4.2.6.8 and 6.1.1.4'

loop_
_geom_angle_atom_site_label_1
_geom_angle_atom_site_label_2
_geom_angle_atom_site_label_3
_geom_angle
C49 Si1 C1 108.32(14)
C49 Si1 C50 110.77(17)
C49 Si1 C51 107.80(18)
C50 Si1 C1 106.62(14)
C50 Si1 C51 112.76(19)
C51 Si1 C1 110.50(16)
C52 Si2 C2 104.78(16)
C52 Si2 C53 111.7(2)
C52 Si2 C54 110.0(2)
C53 Si2 C2 112.95(14)
C54 Si2 C2 107.28(15)
C54 Si2 C53 109.94(18)
C58 Si3 C26 114.30(15)
C59 Si3 C26 105.13(17)
C59 Si3 C58 111.1(2)
C59 Si3 C60 110.9(2)
C60 Si3 C26 107.27(17)
C60 Si3 C58 108.0(2)
C55 Si4 C25 106.82(14)
C55 Si4 C57 110.16(18)
C56 Si4 C25 109.05(14)
C56 Si4 C55 110.39(16)
C56 Si4 C57 111.64(17)
C57 Si4 C25 108.64(14)
C2 C1 Si1 124.54(19)
C48 C1 Si1 120.7(2)
C48 C1 C2 114.6(2)
C1 C2 Si2 123.77(19)
C3 C2 Si2 119.0(2)
C3 C2 C1 116.1(2)
C2 C3 C4 172.8(3)
C3 C4 C5 128.5(3)
C3 C4 C23 124.3(3)
C5 C4 C23 106.6(2)
C6 C5 C4 131.6(3)
C6 C5 C10 120.0(3)
C10 C5 C4 108.2(3)
C5 C6 C7 119.0(3)
C6 C7 C8 120.8(3)
C9 C8 C7 120.8(3)
C8 C9 C10 119.1(3)
C5 C10 C11 108.6(3)
C9 C10 C5 120.2(3)
C9 C10 C11 131.1(3)
C12 C11 C10 130.7(3)
C12 C11 C23 120.5(3)
C23 C11 C10 108.5(2)
C13 C12 C11 117.9(3)
C12 C13 C14 129.7(3)
C12 C13 C21 121.7(3)
C21 C13 C14 108.1(2)
C15 C14 C13 106.1(2)
C24 C14 C13 126.6(3)
C24 C14 C15 126.3(3)
C16 C15 C14 130.0(3)
C16 C15 C20 121.3(3)
C20 C15 C14 108.7(3)
C17 C16 C15 118.5(3)
C16 C17 C18 120.5(3)
C19 C18 C17 121.1(3)
C20 C19 C18 119.1(3)
C15 C20 C21 108.5(3)
C19 C20 C15 119.5(3)
C19 C20 C21 132.0(3)
C13 C21 C20 108.4(2)
C22 C21 C13 120.5(3)
C22 C21 C20 130.8(3)
C23 C22 C21 117.7(3)
C11 C23 C4 107.9(3)
C22 C23 C4 130.4(3)
C22 C23 C11 121.4(2)
C25 C24 C14 172.8(3)
C24 C25 Si4 119.1(2)
C24 C25 C26 115.2(2)
C26 C25 Si4 125.65(19)
C25 C26 Si3 125.3(2)
C27 C26 Si3 118.4(2)
C27 C26 C25 115.0(3)
C26 C27 C28 173.1(3)
C27 C28 C29 127.7(3)
C27 C28 C47 125.1(3)
C29 C28 C47 106.4(2)
C30 C29 C28 131.0(3)
C30 C29 C34 120.6(3)
C34 C29 C28 108.3(3)
C29 C30 C31 118.9(3)
C32 C31 C30 120.7(3)
C31 C32 C33 120.6(3)
C34 C33 C32 119.3(3)
C29 C34 C35 108.5(3)
C33 C34 C29 119.9(3)
C33 C34 C35 131.5(3)
C36 C35 C34 130.4(3)
C36 C35 C47 120.4(3)
C47 C35 C34 108.8(2)
C37 C36 C35 117.9(3)
C36 C37 C38 129.8(3)
C36 C37 C45 121.5(3)
C45 C37 C38 108.1(3)
C39 C38 C37 106.5(2)
C48 C38 C37 127.1(3)
C48 C38 C39 125.3(3)
C40 C39 C38 130.4(3)
C40 C39 C44 121.3(3)
C44 C39 C38 108.2(3)
C39 C40 C41 118.5(3)
C40 C41 C42 120.7(3)
C41 C42 C43 120.9(3)
C44 C43 C42 119.0(3)
C39 C44 C45 108.9(3)
C43 C44 C39 119.4(3)
C43 C44 C45 131.6(3)
C37 C45 C44 108.3(2)
C46 C45 C37 120.5(3)
C46 C45 C44 130.7(3)
C47 C46 C45 117.7(3)
C35 C47 C28 107.9(3)
C46 C47 C28 130.0(3)
C46 C47 C35 121.8(3)
C1 C48 C38 172.0(3)

loop_
_geom_bond_atom_site_label_1
_geom_bond_atom_site_label_2
_geom_bond_distance
Si1 C1 1.888(3)
Si1 C49 1.854(3)
Si1 C50 1.854(3)
Si1 C51 1.855(4)
Si2 C2 1.888(3)
Si2 C52 1.847(4)
Si2 C53 1.856(3)
Si2 C54 1.855(4)
Si3 C26 1.889(3)
Si3 C58 1.858(3)
Si3 C59 1.853(4)
Si3 C60 1.853(4)
Si4 C25 1.899(3)
Si4 C55 1.857(3)
Si4 C56 1.855(3)
Si4 C57 1.858(3)
C1 C2 1.536(4)
C1 C48 1.306(4)
C2 C3 1.301(4)
C3 C4 1.327(4)
C4 C5 1.473(4)
C4 C23 1.478(4)
C5 C6 1.386(4)
C5 C10 1.418(4)
C6 C7 1.389(5)
C7 C8 1.393(4)
C8 C9 1.381(4)
C9 C10 1.388(4)
C10 C11 1.462(4)
C11 C12 1.393(4)
C11 C23 1.421(4)
C12 C13 1.380(4)
C13 C14 1.483(4)
C13 C21 1.418(4)
C14 C15 1.475(4)
C14 C24 1.319(4)
C15 C16 1.390(4)
C15 C20 1.410(4)
C16 C17 1.385(5)
C17 C18 1.395(5)
C18 C19 1.388(5)
C19 C20 1.388(4)
C20 C21 1.468(4)
C21 C22 1.396(4)
C22 C23 1.385(4)
C24 C25 1.305(4)
C25 C26 1.527(4)
C26 C27 1.306(4)
C27 C28 1.323(4)
C28 C29 1.476(4)
C28 C47 1.487(4)
C29 C30 1.380(4)
C29 C34 1.415(4)
C30 C31 1.390(5)
C31 C32 1.386(5)
C32 C33 1.393(5)
C33 C34 1.378(4)
C34 C35 1.468(4)
C35 C36 1.397(4)
C35 C47 1.411(4)
C36 C37 1.379(4)
C37 C38 1.479(4)
C37 C45 1.418(4)
C38 C39 1.477(4)
C38 C48 1.324(4)
C39 C40 1.384(4)
C39 C44 1.411(4)
C40 C41 1.387(5)
C41 C42 1.388(5)
C42 C43 1.393(5)
C43 C44 1.389(4)
C44 C45 1.465(4)
C45 C46 1.393(4)
C46 C47 1.383(4)

loop_
_geom_torsion_atom_site_label_1
_geom_torsion_atom_site_label_2
_geom_torsion_atom_site_label_3
_geom_torsion_atom_site_label_4
_geom_torsion
Si1 C1 C2 Si2 -60.9(3)
Si1 C1 C2 C3 131.6(3)
Si4 C25 C26 Si3 -58.4(3)
Si4 C25 C26 C27 134.9(3)
C3 C4 C5 C6 -5.7(5)
C3 C4 C5 C10 170.0(3)
C3 C4 C23 C11 -168.8(3)
C3 C4 C23 C22 6.0(5)
C4 C5 C6 C7 177.5(3)
C4 C5 C10 C9 -178.6(3)
C4 C5 C10 C11 -1.0(3)
C5 C4 C23 C11 2.7(3)
C5 C4 C23 C22 177.5(3)
C5 C6 C7 C8 -0.7(5)
C5 C10 C11 C12 -171.1(3)
C5 C10 C11 C23 2.8(3)
C6 C5 C10 C9 -2.3(4)
C6 C5 C10 C11 175.2(3)
C6 C7 C8 C9 -0.9(5)
C7 C8 C9 C10 0.8(5)
C8 C9 C10 C5 0.8(4)
C8 C9 C10 C11 -176.1(3)
C9 C10 C11 C12 6.1(5)
C9 C10 C11 C23 180.0(3)
C10 C5 C6 C7 2.2(4)
C10 C11 C12 C13 175.0(3)
C10 C11 C23 C4 -3.4(3)
C10 C11 C23 C22 -178.7(2)
C11 C12 C13 C14 -170.0(3)
C11 C12 C13 C21 1.5(4)
C12 C11 C23 C4 171.2(3)
C12 C11 C23 C22 -4.1(4)
C12 C13 C14 C15 176.7(3)
C12 C13 C14 C24 7.3(5)
C12 C13 C21 C20 -177.5(3)
C12 C13 C21 C22 -2.5(4)
C13 C14 C15 C16 179.5(3)
C13 C14 C15 C20 -2.6(3)
C13 C21 C22 C23 0.2(4)
C14 C13 C21 C20 -4.4(3)
C14 C13 C21 C22 170.5(3)
C14 C15 C16 C17 178.1(3)
C14 C15 C20 C19 -178.3(3)
C14 C15 C20 C21 0.0(3)
C15 C16 C17 C18 -0.2(5)
C15 C20 C21 C13 2.8(3)
C15 C20 C21 C22 -171.5(3)
C16 C15 C20 C19 -0.2(4)
C16 C15 C20 C21 178.1(3)
C16 C17 C18 C19 -0.3(5)
C17 C18 C19 C20 0.6(5)
C18 C19 C20 C15 -0.3(4)
C18 C19 C20 C21 -178.1(3)
C19 C20 C21 C13 -179.2(3)
C19 C20 C21 C22 6.6(5)
C20 C15 C16 C17 0.4(5)
C20 C21 C22 C23 173.9(3)
C21 C13 C14 C15 4.3(3)
C21 C13 C14 C24 -165.0(3)
C21 C22 C23 C4 -171.2(3)
C21 C22 C23 C11 3.0(4)
C23 C4 C5 C6 -176.7(3)
C23 C4 C5 C10 -1.0(3)
C23 C11 C12 C13 1.8(4)
C24 C14 C15 C16 -11.2(5)
C24 C14 C15 C20 166.8(3)
C24 C25 C26 Si3 122.2(3)
C24 C25 C26 C27 -44.5(4)
C27 C28 C29 C30 -7.2(5)
C27 C28 C29 C34 169.5(3)
C27 C28 C47 C35 -168.5(3)
C27 C28 C47 C46 5.4(5)
C28 C29 C30 C31 178.9(3)
C28 C29 C34 C33 -178.7(3)
C28 C29 C34 C35 -0.9(3)
C29 C28 C47 C35 1.9(3)
C29 C28 C47 C46 175.8(3)
C29 C30 C31 C32 -1.8(5)
C29 C34 C35 C36 -170.9(3)
C29 C34 C35 C47 2.1(3)
C30 C29 C34 C33 -1.6(4)
C30 C29 C34 C35 176.2(3)
C30 C31 C32 C33 0.0(5)
C31 C32 C33 C34 0.9(5)
C32 C33 C34 C29 -0.1(4)
C32 C33 C34 C35 -177.4(3)
C33 C34 C35 C36 6.6(5)
C33 C34 C35 C47 179.6(3)
C34 C29 C30 C31 2.5(4)
C34 C35 C36 C37 173.4(3)
C34 C35 C47 C28 -2.5(3)
C34 C35 C47 C46 -177.0(3)
C35 C36 C37 C38 -168.5(3)
C35 C36 C37 C45 1.3(4)
C36 C35 C47 C28 171.3(2)
C36 C35 C47 C46 -3.2(4)
C36 C37 C38 C39 173.7(3)
C36 C37 C38 C48 5.4(5)
C36 C37 C45 C44 -175.1(2)
C36 C37 C45 C46 -1.8(4)
C37 C38 C39 C40 -177.6(3)
C37 C38 C39 C44 -1.2(3)
C37 C45 C46 C47 -0.2(4)
C38 C37 C45 C44 -3.3(3)
C38 C37 C45 C46 170.0(3)
C38 C39 C40 C41 176.2(3)
C38 C39 C44 C43 -177.2(3)
C38 C39 C44 C45 -0.8(3)
C39 C40 C41 C42 -0.2(5)
C39 C44 C45 C37 2.6(3)
C39 C44 C45 C46 -169.8(3)
C40 C39 C44 C43 -0.4(4)
C40 C39 C44 C45 176.0(3)
C40 C41 C42 C43 0.4(5)
C41 C42 C43 C44 -0.5(5)
C42 C43 C44 C39 0.6(4)
C42 C43 C44 C45 -174.9(3)
C43 C44 C45 C37 178.4(3)
C43 C44 C45 C46 6.0(5)
C44 C39 C40 C41 0.3(4)
C44 C45 C46 C47 171.4(3)
C45 C37 C38 C39 2.8(3)
C45 C37 C38 C48 -165.5(3)
C45 C46 C47 C28 -170.6(3)
C45 C46 C47 C35 2.6(4)
C47 C28 C29 C30 -177.3(3)
C47 C28 C29 C34 -0.6(3)
C47 C35 C36 C37 1.1(4)
C48 C1 C2 Si2 122.9(3)
C48 C1 C2 C3 -44.7(4)
C48 C38 C39 C40 -9.0(5)
C48 C38 C39 C44 167.4(3)
C49 Si1 C1 C2 -161.3(2)
C49 Si1 C1 C48 14.7(3)
C50 Si1 C1 C2 -42.1(3)
C50 Si1 C1 C48 134.0(3)
C51 Si1 C1 C2 80.8(3)
C51 Si1 C1 C48 -103.2(3)
C52 Si2 C2 C1 -52.0(3)
C52 Si2 C2 C3 115.2(3)
C53 Si2 C2 C1 69.8(3)
C53 Si2 C2 C3 -122.9(3)
C54 Si2 C2 C1 -168.9(2)
C54 Si2 C2 C3 -1.6(3)
C55 Si4 C25 C24 24.4(3)
C55 Si4 C25 C26 -155.0(2)
C56 Si4 C25 C24 143.7(2)
C56 Si4 C25 C26 -35.7(3)
C57 Si4 C25 C24 -94.4(3)
C57 Si4 C25 C26 86.1(3)
C58 Si3 C26 C25 67.9(3)
C58 Si3 C26 C27 -125.8(3)
C59 Si3 C26 C25 -54.1(3)
C59 Si3 C26 C27 112.1(3)
C60 Si3 C26 C25 -172.3(3)
C60 Si3 C26 C27 -6.0(3)
